data_1502861
loop_
_publ_author_name
'Chen, Wen-Ching'
'Lee, Yi-Wei'
'Chen, Chien-Tien'

_publ_section_title
;
 Diastereoselective, synergistic dual-mode optical switch with integrated
 chirochromic helicene and photochromic bis-azobenzene moieties.
;
_journal_issue 7
_journal_name_full 'Organic letters'
_journal_page_first 1472
_journal_page_last 1475
_journal_paper_doi 10.1021/ol100117s
_journal_volume 12
_journal_year 2010
_chemical_absolute_configuration unk
_chemical_formula_moiety 'C46 H46 N2 O2 S'
_chemical_formula_sum 'C46 H46 N2 O2 S'
_chemical_formula_weight 690.91
_chemical_name_systematic
;
 ?
;
_space_group_IT_number 4
_symmetry_cell_setting monoclinic
_symmetry_space_group_name_Hall 'P 2yb'
_symmetry_space_group_name_H-M 'P 1 21 1'
_atom_sites_solution_hydrogens geom
_atom_sites_solution_primary direct
_atom_sites_solution_secondary difmap
_audit_creation_method SHELXL-97
_cell_angle_alpha 90.00
_cell_angle_beta 113.371(2)
_cell_angle_gamma 90.00
_cell_formula_units_Z 2
_cell_length_a 15.0278(4)
_cell_length_b 8.3561(3)
_cell_length_c 15.8925(5)
_cell_measurement_reflns_used 6240
_cell_measurement_temperature 293(2)
_cell_measurement_theta_max 25.35
_cell_measurement_theta_min 2.037
_cell_volume 1831.95(10)
_computing_cell_refinement 'HKL Scalepack (Otwinowski & Minor 1997)'
_computing_data_collection 'Collect (Nonius BV, 1997-2000)'
_computing_data_reduction 'HKL Denzo and Scalepack'
_computing_molecular_graphics 'Ortep-3 for Windows (Farrugia, 1997)'
_computing_publication_material 'WinGX publication routines (Farrugia, 1999)'
_computing_structure_refinement 'SHELXL-97 (Sheldrick, 1997)'
_computing_structure_solution 'SHELXS-86 (Sheldrick, 1986)'
_diffrn_ambient_temperature 293(2)
_diffrn_detector_area_resol_mean 9
_diffrn_measured_fraction_theta_full 0.989
_diffrn_measured_fraction_theta_max 0.989
_diffrn_measurement_device_type KappaCCD
_diffrn_measurement_method 'CCD rotation images, thick slices'
_diffrn_radiation_monochromator graphite
_diffrn_radiation_source 'fine-focus sealed tube'
_diffrn_radiation_type MoK\a
_diffrn_radiation_wavelength 0.71073
_diffrn_reflns_av_R_equivalents 0.0580
_diffrn_reflns_av_sigmaI/netI 0.1267
_diffrn_reflns_limit_h_max 18
_diffrn_reflns_limit_h_min -18
_diffrn_reflns_limit_k_max 10
_diffrn_reflns_limit_k_min -9
_diffrn_reflns_limit_l_max 19
_diffrn_reflns_limit_l_min -18
_diffrn_reflns_number 9904
_diffrn_reflns_theta_full 25.33
_diffrn_reflns_theta_max 25.33
_diffrn_reflns_theta_min 2.40
_exptl_absorpt_coefficient_mu 0.130
_exptl_absorpt_correction_T_max 1.0057
_exptl_absorpt_correction_T_min 0.9316
_exptl_absorpt_correction_type multi-scan
_exptl_absorpt_process_details
;
 ?
;
_exptl_crystal_colour 'pale brown'
_exptl_crystal_density_diffrn 1.253
_exptl_crystal_density_method 'not measured'
_exptl_crystal_description prism
_exptl_crystal_F_000 736
_exptl_crystal_size_max 0.26
_exptl_crystal_size_mid 0.15
_exptl_crystal_size_min 0.05
_refine_diff_density_max 0.589
_refine_diff_density_min -0.783
_refine_diff_density_rms 0.205
_refine_ls_abs_structure_details 'Flack H D (1983), Acta Cryst. A39, 876-881'
_refine_ls_abs_structure_Flack -0.18(18)
_refine_ls_extinction_coef 0.087(7)
_refine_ls_extinction_expression Fc^*^=kFc[1+0.001xFc^2^\l^3^/sin(2\q)]^-1/4^
_refine_ls_extinction_method SHELXL
_refine_ls_goodness_of_fit_ref 1.117
_refine_ls_hydrogen_treatment fixed
_refine_ls_matrix_type full
_refine_ls_number_parameters 461
_refine_ls_number_reflns 6119
_refine_ls_number_restraints 1
_refine_ls_restrained_S_all 1.117
_refine_ls_R_factor_all 0.1651
_refine_ls_R_factor_gt 0.0905
_refine_ls_shift/su_max 0.002
_refine_ls_shift/su_mean 0.000
_refine_ls_structure_factor_coef Fsqd
_refine_ls_weighting_details 'calc w=1/[\s^2^(Fo^2^)+(0.1198P)^2^+0.0000P] where P=(Fo^2^+2Fc^2^)/3'
_refine_ls_weighting_scheme calc
_refine_ls_wR_factor_gt 0.1941
_refine_ls_wR_factor_ref 0.2535
_reflns_number_gt 3534
_reflns_number_total 6119
_reflns_threshold_expression >2sigma(I)
_cod_data_source_file ol100117s_si_003.cif
_cod_data_source_block 8482
_cod_original_sg_symbol_H-M 'P 21'
_cod_database_code 1502861

loop_
_symmetry_equiv_pos_as_xyz
'x, y, z'
'-x, y+1/2, -z'

loop_
_atom_site_label
_atom_site_type_symbol
_atom_site_fract_x
_atom_site_fract_y
_atom_site_fract_z
_atom_site_U_iso_or_equiv
_atom_site_adp_type
_atom_site_occupancy
_atom_site_symmetry_multiplicity
_atom_site_calc_flag
_atom_site_refinement_flags
S1 S 0.73027(12) 0.5929(2) 0.97662(12) 0.0474(5) Uani 1 1 d .
O1 O 0.4377(4) 0.2131(7) 0.8380(4) 0.0628(16) Uani 1 1 d .
O2 O 0.4218(3) 0.0851(6) 0.7052(3) 0.0510(12) Uani 1 1 d .
N1 N 0.4782(5) 0.3233(9) 1.0890(5) 0.071(2) Uani 1 1 d .
H1A H 0.4386 0.2581 1.0982 0.086 Uiso 1 1 calc R
H1B H 0.4637 0.4231 1.0797 0.086 Uiso 1 1 calc R
N2 N 0.9756(6) 0.8141(10) 1.2948(5) 0.085(2) Uani 1 1 d .
H2A H 1.0265 0.8382 1.3424 0.102 Uiso 1 1 calc R
H2B H 0.9315 0.8850 1.2697 0.102 Uiso 1 1 calc R
C1 C 0.7845(5) 0.4305(9) 1.0565(5) 0.0436(17) Uani 1 1 d .
C2 C 0.7166(5) 0.3169(9) 1.0779(4) 0.0413(17) Uani 1 1 d .
C3 C 0.6286(5) 0.3728(10) 1.0748(5) 0.0478(18) Uani 1 1 d .
H3 H 0.6125 0.4803 1.0630 0.057 Uiso 1 1 calc R
C4 C 0.5644(5) 0.2678(11) 1.0892(5) 0.054(2) Uani 1 1 d .
C5 C 0.5890(6) 0.1079(12) 1.1040(5) 0.062(2) Uani 1 1 d .
H5 H 0.5452 0.0361 1.1112 0.074 Uiso 1 1 calc R
C6 C 0.6760(7) 0.0535(10) 1.1084(5) 0.060(2) Uani 1 1 d .
H6 H 0.6901 -0.0550 1.1177 0.073 Uiso 1 1 calc R
C7 C 0.7451(6) 0.1579(9) 1.0990(5) 0.053(2) Uani 1 1 d .
C8 C 0.8427(6) 0.1012(11) 1.1177(5) 0.059(2) Uani 1 1 d .
H8 H 0.8478 -0.0048 1.1023 0.071 Uiso 1 1 calc R
C9 C 0.9276(6) 0.1843(11) 1.1551(5) 0.061(2) Uani 1 1 d .
H9 H 0.9838 0.1288 1.1624 0.073 Uiso 1 1 calc R
C10 C 0.9394(5) 0.3484(10) 1.1845(5) 0.055(2) Uani 1 1 d .
C11 C 1.0225(6) 0.3945(11) 1.2617(6) 0.063(2) Uani 1 1 d .
H11 H 1.0707 0.3187 1.2892 0.075 Uiso 1 1 calc R
C12 C 1.0351(6) 0.5434(12) 1.2974(6) 0.067(3) Uani 1 1 d .
H12 H 1.0911 0.5674 1.3484 0.080 Uiso 1 1 calc R
C13 C 0.9648(6) 0.6624(11) 1.2586(5) 0.061(2) Uani 1 1 d .
C14 C 0.8846(5) 0.6207(10) 1.1785(4) 0.0500(19) Uani 1 1 d .
H14 H 0.8384 0.6986 1.1495 0.060 Uiso 1 1 calc R
C15 C 0.8718(5) 0.4708(9) 1.1416(5) 0.0457(18) Uani 1 1 d .
C16 C 0.7947(5) 0.4118(9) 0.9652(4) 0.0426(17) Uani 1 1 d .
C17 C 0.8908(5) 0.4503(11) 0.9589(6) 0.059(2) Uani 1 1 d .
H17A H 0.9311 0.5108 1.0127 0.070 Uiso 1 1 calc R
H17B H 0.8790 0.5164 0.9054 0.070 Uiso 1 1 calc R
C18 C 0.9445(5) 0.2990(11) 0.9524(6) 0.063(2) Uani 1 1 d .
H18A H 1.0066 0.3274 0.9512 0.076 Uiso 1 1 calc R
H18B H 0.9564 0.2322 1.0057 0.076 Uiso 1 1 calc R
C19 C 0.8846(5) 0.2075(11) 0.8663(6) 0.067(2) Uani 1 1 d .
H19A H 0.9123 0.1017 0.8695 0.080 Uiso 1 1 calc R
H19B H 0.8883 0.2621 0.8139 0.080 Uiso 1 1 calc R
C20 C 0.7787(5) 0.1903(10) 0.8513(5) 0.052(2) Uani 1 1 d .
C21 C 0.7341(5) 0.2887(9) 0.8958(5) 0.0438(18) Uani 1 1 d .
C22 C 0.6347(5) 0.2714(9) 0.8725(5) 0.0423(17) Uani 1 1 d .
H22 H 0.6048 0.3368 0.9009 0.051 Uiso 1 1 calc R
C23 C 0.5791(5) 0.1600(9) 0.8086(4) 0.0422(17) Uani 1 1 d .
C24 C 0.6241(6) 0.0641(10) 0.7639(5) 0.056(2) Uani 1 1 d .
H24 H 0.5881 -0.0096 0.7197 0.068 Uiso 1 1 calc R
C25 C 0.7210(5) 0.0808(11) 0.7863(5) 0.062(2) Uani 1 1 d .
H25 H 0.7501 0.0161 0.7568 0.074 Uiso 1 1 calc R
C26 C 0.4721(5) 0.1568(9) 0.7875(5) 0.0487(19) Uani 1 1 d .
C27 C 0.3170(5) 0.0889(10) 0.6710(5) 0.0506(18) Uani 1 1 d .
H27 H 0.2975 0.1499 0.7136 0.061 Uiso 1 1 calc R
C28 C 0.2786(5) -0.0819(10) 0.6636(5) 0.056(2) Uani 1 1 d .
H28A H 0.2998 -0.1428 0.6230 0.068 Uiso 1 1 calc R
H28B H 0.3057 -0.1319 0.7236 0.068 Uiso 1 1 calc R
C29 C 0.1688(5) -0.0873(10) 0.6276(5) 0.059(2) Uani 1 1 d .
H29 H 0.1500 -0.0226 0.6693 0.071 Uiso 1 1 calc R
C30 C 0.1282(6) -0.2520(11) 0.6261(7) 0.075(3) Uani 1 1 d .
H30A H 0.1560 -0.2974 0.6865 0.112 Uiso 1 1 calc R
H30B H 0.1435 -0.3184 0.5843 0.112 Uiso 1 1 calc R
H30C H 0.0591 -0.2454 0.6065 0.112 Uiso 1 1 calc R
C31 C 0.1291(6) -0.0023(11) 0.5344(6) 0.073(3) Uani 1 1 d .
H31A H 0.1456 -0.0651 0.4913 0.087 Uiso 1 1 calc R
H31B H 0.0590 0.0019 0.5119 0.087 Uiso 1 1 calc R
C32 C 0.1670(6) 0.1649(12) 0.5368(7) 0.081(3) Uani 1 1 d .
H32A H 0.1433 0.2317 0.5734 0.098 Uiso 1 1 calc R
H32B H 0.1417 0.2077 0.4750 0.098 Uiso 1 1 calc R
C33 C 0.2779(5) 0.1732(10) 0.5764(5) 0.061(2) Uani 1 1 d .
H33 H 0.2999 0.1114 0.5358 0.073 Uiso 1 1 calc R
C34 C 0.3156(6) 0.3490(10) 0.5795(5) 0.063(2) Uani 1 1 d .
C35 C 0.2975(7) 0.4449(11) 0.6560(8) 0.093(3) Uani 1 1 d .
H35A H 0.2302 0.4386 0.6456 0.140 Uiso 1 1 calc R
H35B H 0.3153 0.5549 0.6544 0.140 Uiso 1 1 calc R
H35C H 0.3361 0.4001 0.7149 0.140 Uiso 1 1 calc R
C36 C 0.2597(8) 0.4301(15) 0.4842(8) 0.117(4) Uani 1 1 d .
H36A H 0.1915 0.4308 0.4708 0.176 Uiso 1 1 calc R
H36B H 0.2711 0.3711 0.4375 0.176 Uiso 1 1 calc R
H36C H 0.2822 0.5380 0.4857 0.176 Uiso 1 1 calc R
C37 C 0.4220(6) 0.3566(9) 0.5937(5) 0.058(2) Uani 1 1 d .
C38 C 0.4575(7) 0.2650(10) 0.5388(6) 0.066(2) Uani 1 1 d .
H38 H 0.4156 0.1949 0.4959 0.079 Uiso 1 1 calc R
C39 C 0.5498(8) 0.2759(12) 0.5466(7) 0.079(3) Uani 1 1 d .
H39 H 0.5702 0.2083 0.5113 0.095 Uiso 1 1 calc R
C40 C 0.6163(7) 0.3842(11) 0.6055(6) 0.067(2) Uani 1 1 d .
C41 C 0.5838(6) 0.4829(10) 0.6597(5) 0.057(2) Uani 1 1 d .
C42 C 0.4869(7) 0.4674(9) 0.6525(6) 0.062(2) Uani 1 1 d .
H42 H 0.4659 0.5331 0.6882 0.074 Uiso 1 1 calc R
C43 C 0.6487(7) 0.5987(11) 0.7179(5) 0.072(2) Uani 1 1 d .
H43 H 0.6282 0.6655 0.7535 0.086 Uiso 1 1 calc R
C44 C 0.7422(7) 0.6126(13) 0.7219(7) 0.081(3) Uani 1 1 d .
H44 H 0.7838 0.6898 0.7592 0.098 Uiso 1 1 calc R
C45 C 0.7730(8) 0.5124(13) 0.6709(8) 0.087(3) Uani 1 1 d .
H45 H 0.8363 0.5203 0.6749 0.105 Uiso 1 1 calc R
C46 C 0.7134(8) 0.4032(12) 0.6152(7) 0.081(3) Uani 1 1 d .
H46 H 0.7367 0.3371 0.5815 0.097 Uiso 1 1 calc R

loop_
_atom_site_aniso_label
_atom_site_aniso_U_11
_atom_site_aniso_U_22
_atom_site_aniso_U_33
_atom_site_aniso_U_23
_atom_site_aniso_U_13
_atom_site_aniso_U_12
S1 0.0381(10) 0.0435(11) 0.0513(11) 0.0050(10) 0.0077(8) 0.0018(9)
O1 0.053(3) 0.081(4) 0.054(3) -0.026(3) 0.020(3) -0.006(3)
O2 0.044(3) 0.050(3) 0.046(3) -0.004(3) 0.004(2) 0.004(3)
N1 0.047(4) 0.087(6) 0.088(5) -0.009(4) 0.036(4) -0.015(4)
N2 0.079(6) 0.080(6) 0.067(5) -0.016(4) -0.001(4) -0.020(4)
C1 0.033(4) 0.046(4) 0.046(4) 0.005(3) 0.009(3) 0.001(3)
C2 0.036(4) 0.046(4) 0.035(4) 0.003(3) 0.007(3) -0.003(3)
C3 0.044(4) 0.059(5) 0.039(4) -0.007(3) 0.016(3) -0.011(4)
C4 0.039(4) 0.076(6) 0.041(4) -0.004(4) 0.009(3) -0.019(4)
C5 0.064(6) 0.070(6) 0.054(5) 0.003(5) 0.026(4) -0.025(5)
C6 0.072(6) 0.048(5) 0.058(5) 0.003(4) 0.023(4) -0.011(4)
C7 0.059(5) 0.048(5) 0.047(4) 0.005(4) 0.016(4) -0.003(4)
C8 0.060(5) 0.048(5) 0.065(5) 0.018(4) 0.022(4) 0.012(5)
C9 0.054(5) 0.066(6) 0.062(5) 0.020(5) 0.022(4) 0.012(5)
C10 0.037(4) 0.061(6) 0.063(5) 0.014(4) 0.015(4) 0.002(4)
C11 0.044(5) 0.065(6) 0.066(5) 0.018(5) 0.008(4) 0.003(4)
C12 0.053(5) 0.083(8) 0.050(5) 0.011(5) 0.005(4) -0.015(5)
C13 0.061(5) 0.067(6) 0.048(5) 0.008(5) 0.015(4) -0.016(5)
C14 0.047(4) 0.057(6) 0.040(4) 0.007(4) 0.011(3) -0.007(4)
C15 0.037(4) 0.054(5) 0.046(4) 0.006(4) 0.016(3) -0.006(4)
C16 0.030(4) 0.047(4) 0.046(4) 0.003(3) 0.010(3) -0.001(3)
C17 0.036(4) 0.076(6) 0.063(5) 0.008(4) 0.019(4) -0.007(4)
C18 0.041(5) 0.077(6) 0.075(6) 0.003(5) 0.028(4) 0.009(4)
C19 0.041(5) 0.083(6) 0.080(6) -0.013(5) 0.027(4) 0.010(4)
C20 0.043(4) 0.062(5) 0.048(4) -0.006(4) 0.015(4) 0.010(4)
C21 0.034(4) 0.049(4) 0.043(4) 0.010(4) 0.009(3) 0.003(3)
C22 0.035(4) 0.045(4) 0.047(4) 0.009(3) 0.017(3) 0.003(3)
C23 0.044(4) 0.045(4) 0.029(3) -0.004(3) 0.005(3) 0.001(3)
C24 0.049(5) 0.054(5) 0.054(5) -0.013(4) 0.008(4) 0.001(4)
C25 0.050(5) 0.066(5) 0.067(5) -0.018(5) 0.021(4) 0.018(5)
C26 0.041(4) 0.041(4) 0.045(4) 0.004(4) -0.003(4) -0.007(3)
C27 0.031(4) 0.061(5) 0.045(4) -0.003(4) 0.001(3) 0.007(4)
C28 0.051(5) 0.057(5) 0.052(5) -0.007(4) 0.011(4) 0.003(4)
C29 0.042(5) 0.061(5) 0.066(5) -0.019(4) 0.013(4) -0.002(4)
C30 0.044(5) 0.083(7) 0.093(7) -0.021(5) 0.025(5) -0.005(5)
C31 0.044(5) 0.082(7) 0.072(6) -0.011(5) 0.002(5) -0.001(5)
C32 0.051(5) 0.078(6) 0.092(7) 0.004(6) 0.004(5) -0.001(5)
C33 0.040(4) 0.063(5) 0.063(5) 0.001(4) 0.001(4) 0.002(4)
C34 0.059(6) 0.050(5) 0.058(5) 0.012(4) 0.000(4) 0.012(4)
C35 0.079(7) 0.047(6) 0.149(10) -0.001(6) 0.040(7) 0.010(5)
C36 0.089(8) 0.109(10) 0.110(9) 0.043(8) -0.007(7) -0.007(7)
C37 0.055(5) 0.046(5) 0.054(5) 0.003(4) 0.000(4) 0.002(4)
C38 0.077(6) 0.060(5) 0.054(5) -0.015(5) 0.018(5) -0.013(5)
C39 0.092(8) 0.070(6) 0.083(7) -0.018(6) 0.044(6) 0.000(6)
C40 0.082(7) 0.054(5) 0.066(6) 0.000(5) 0.031(5) 0.000(5)
C41 0.060(5) 0.052(5) 0.043(4) 0.015(4) 0.002(4) -0.009(4)
C42 0.079(6) 0.040(5) 0.061(5) 0.007(4) 0.022(5) 0.002(5)
C43 0.092(7) 0.051(5) 0.053(5) 0.011(5) 0.007(4) -0.003(6)
C44 0.062(6) 0.071(7) 0.084(6) 0.014(6) 0.001(5) -0.020(5)
C45 0.077(7) 0.073(7) 0.111(9) 0.004(7) 0.037(7) -0.005(6)
C46 0.082(7) 0.071(7) 0.100(8) 0.015(6) 0.046(6) 0.004(6)

loop_
_atom_type_symbol
_atom_type_description
_atom_type_scat_dispersion_real
_atom_type_scat_dispersion_imag
_atom_type_scat_source
C C 0.0033 0.0016 'International Tables Vol C Tables 4.2.6.8 and 6.1.1.4'
H H 0.0000 0.0000 'International Tables Vol C Tables 4.2.6.8 and 6.1.1.4'
S S 0.1246 0.1234 'International Tables Vol C Tables 4.2.6.8 and 6.1.1.4'
N N 0.0061 0.0033 'International Tables Vol C Tables 4.2.6.8 and 6.1.1.4'
O O 0.0106 0.0060 'International Tables Vol C Tables 4.2.6.8 and 6.1.1.4'

loop_
_geom_angle_atom_site_label_1
_geom_angle_atom_site_label_2
_geom_angle_atom_site_label_3
_geom_angle
C1 S1 C16 49.3(3)
C26 O2 C27 117.2(6)
C4 N1 H1A 120.0
C4 N1 H1B 120.0
H1A N1 H1B 120.0
C13 N2 H2A 120.0
C13 N2 H2B 120.0
H2A N2 H2B 120.0
C15 C1 C16 119.8(6)
C15 C1 C2 111.2(5)
C16 C1 C2 118.4(6)
C15 C1 S1 116.8(5)
C16 C1 S1 66.3(4)
C2 C1 S1 117.8(5)
C3 C2 C7 121.9(7)
C3 C2 C1 119.7(7)
C7 C2 C1 118.4(6)
C2 C3 C4 119.8(8)
C2 C3 H3 120.1
C4 C3 H3 120.1
N1 C4 C5 121.0(7)
N1 C4 C3 120.2(9)
C5 C4 C3 118.9(8)
C6 C5 C4 121.3(8)
C6 C5 H5 119.4
C4 C5 H5 119.4
C5 C6 C7 121.5(8)
C5 C6 H6 119.3
C7 C6 H6 119.3
C2 C7 C6 116.4(7)
C2 C7 C8 123.2(7)
C6 C7 C8 120.2(7)
C9 C8 C7 128.0(8)
C9 C8 H8 116.0
C7 C8 H8 116.0
C8 C9 C10 126.9(8)
C8 C9 H9 116.6
C10 C9 H9 116.6
C15 C10 C11 116.1(8)
C15 C10 C9 124.2(7)
C11 C10 C9 119.6(7)
C12 C11 C10 123.0(8)
C12 C11 H11 118.5
C10 C11 H11 118.5
C11 C12 C13 120.9(8)
C11 C12 H12 119.5
C13 C12 H12 119.5
N2 C13 C12 121.8(8)
N2 C13 C14 121.6(8)
C12 C13 C14 116.6(8)
C15 C14 C13 122.7(7)
C15 C14 H14 118.6
C13 C14 H14 118.6
C14 C15 C10 120.4(7)
C14 C15 C1 121.1(7)
C10 C15 C1 118.5(7)
C21 C16 C17 114.0(6)
C21 C16 C1 120.2(6)
C17 C16 C1 119.7(6)
C21 C16 S1 116.1(5)
C17 C16 S1 112.5(5)
C1 C16 S1 64.4(4)
C16 C17 C18 111.8(7)
C16 C17 H17A 109.3
C18 C17 H17A 109.3
C16 C17 H17B 109.3
C18 C17 H17B 109.3
H17A C17 H17B 107.9
C19 C18 C17 109.8(6)
C19 C18 H18A 109.7
C17 C18 H18A 109.7
C19 C18 H18B 109.7
C17 C18 H18B 109.7
H18A C18 H18B 108.2
C18 C19 C20 113.5(6)
C18 C19 H19A 108.9
C20 C19 H19A 108.9
C18 C19 H19B 108.9
C20 C19 H19B 108.9
H19A C19 H19B 107.7
C25 C20 C21 118.3(6)
C25 C20 C19 118.8(6)
C21 C20 C19 122.8(7)
C22 C21 C20 118.4(7)
C22 C21 C16 122.2(6)
C20 C21 C16 119.4(6)
C23 C22 C21 122.3(7)
C23 C22 H22 118.9
C21 C22 H22 118.9
C22 C23 C24 118.7(7)
C22 C23 C26 117.0(6)
C24 C23 C26 124.2(7)
C25 C24 C23 119.2(7)
C25 C24 H24 120.4
C23 C24 H24 120.4
C24 C25 C20 123.1(7)
C24 C25 H25 118.5
C20 C25 H25 118.5
O1 C26 O2 126.0(7)
O1 C26 C23 123.1(6)
O2 C26 C23 110.9(7)
O2 C27 C28 109.3(6)
O2 C27 C33 108.2(6)
C28 C27 C33 111.3(6)
O2 C27 H27 109.4
C28 C27 H27 109.4
C33 C27 H27 109.4
C29 C28 C27 112.2(6)
C29 C28 H28A 109.2
C27 C28 H28A 109.2
C29 C28 H28B 109.2
C27 C28 H28B 109.2
H28A C28 H28B 107.9
C30 C29 C28 114.0(7)
C30 C29 C31 114.1(7)
C28 C29 C31 107.4(7)
C30 C29 H29 106.9
C28 C29 H29 106.9
C31 C29 H29 106.9
C29 C30 H30A 109.5
C29 C30 H30B 109.5
H30A C30 H30B 109.5
C29 C30 H30C 109.5
H30A C30 H30C 109.5
H30B C30 H30C 109.5
C32 C31 C29 114.1(8)
C32 C31 H31A 108.7
C29 C31 H31A 108.7
C32 C31 H31B 108.7
C29 C31 H31B 108.7
H31A C31 H31B 107.6
C31 C32 C33 113.1(8)
C31 C32 H32A 109.0
C33 C32 H32A 109.0
C31 C32 H32B 109.0
C33 C32 H32B 109.0
H32A C32 H32B 107.8
C32 C33 C27 108.1(7)
C32 C33 C34 112.1(7)
C27 C33 C34 113.7(6)
C32 C33 H33 107.6
C27 C33 H33 107.6
C34 C33 H33 107.6
C37 C34 C36 104.7(7)
C37 C34 C35 111.0(7)
C36 C34 C35 109.8(8)
C37 C34 C33 112.8(7)
C36 C34 C33 109.1(7)
C35 C34 C33 109.4(7)
C34 C35 H35A 109.5
C34 C35 H35B 109.5
H35A C35 H35B 109.5
C34 C35 H35C 109.5
H35A C35 H35C 109.5
H35B C35 H35C 109.5
C34 C36 H36A 109.5
C34 C36 H36B 109.5
H36A C36 H36B 109.5
C34 C36 H36C 109.5
H36A C36 H36C 109.5
H36B C36 H36C 109.5
C42 C37 C38 115.9(8)
C42 C37 C34 122.6(8)
C38 C37 C34 121.0(7)
C39 C38 C37 122.2(8)
C39 C38 H38 118.9
C37 C38 H38 118.9
C38 C39 C40 122.9(9)
C38 C39 H39 118.6
C40 C39 H39 118.6
C39 C40 C41 117.3(9)
C39 C40 C46 125.4(9)
C41 C40 C46 117.4(9)
C40 C41 C42 119.3(8)
C40 C41 C43 118.6(9)
C42 C41 C43 122.0(8)
C37 C42 C41 122.3(8)
C37 C42 H42 118.8
C41 C42 H42 118.8
C44 C43 C41 120.5(9)
C44 C43 H43 119.7
C41 C43 H43 119.7
C45 C44 C43 119.8(10)
C45 C44 H44 120.1
C43 C44 H44 120.1
C46 C45 C44 121.0(11)
C46 C45 H45 119.5
C44 C45 H45 119.5
C45 C46 C40 122.7(10)
C45 C46 H46 118.7
C40 C46 H46 118.7

loop_
_geom_bond_atom_site_label_1
_geom_bond_atom_site_label_2
_geom_bond_distance
S1 C1 1.816(7)
S1 C16 1.843(7)
O1 C26 1.209(9)
O2 C26 1.363(8)
O2 C27 1.448(8)
N1 C4 1.375(10)
N1 H1A 0.8600
N1 H1B 0.8600
N2 C13 1.375(11)
N2 H2A 0.8600
N2 H2B 0.8600
C1 C15 1.502(10)
C1 C16 1.527(9)
C1 C2 1.528(10)
C2 C3 1.385(9)
C2 C7 1.396(10)
C3 C4 1.388(10)
C3 H3 0.9300
C4 C5 1.381(12)
C5 C6 1.359(12)
C5 H5 0.9300
C6 C7 1.409(11)
C6 H6 0.9300
C7 C8 1.455(10)
C8 C9 1.365(11)
C8 H8 0.9300
C9 C10 1.437(12)
C9 H9 0.9300
C10 C15 1.411(10)
C10 C11 1.414(11)
C11 C12 1.349(12)
C11 H11 0.9300
C12 C13 1.403(12)
C12 H12 0.9300
C13 C14 1.406(10)
C14 C15 1.365(10)
C14 H14 0.9300
C16 C21 1.518(10)
C16 C17 1.522(9)
C17 C18 1.525(11)
C17 H17A 0.9700
C17 H17B 0.9700
C18 C19 1.514(11)
C18 H18A 0.9700
C18 H18B 0.9700
C19 C20 1.520(10)
C19 H19A 0.9700
C19 H19B 0.9700
C20 C25 1.395(11)
C20 C21 1.414(10)
C21 C22 1.397(9)
C22 C23 1.387(10)
C22 H22 0.9300
C23 C24 1.409(10)
C23 C26 1.507(10)
C24 C25 1.362(10)
C24 H24 0.9300
C25 H25 0.9300
C27 C28 1.527(11)
C27 C33 1.550(10)
C27 H27 0.9800
C28 C29 1.517(10)
C28 H28A 0.9700
C28 H28B 0.9700
C29 C30 1.502(12)
C29 C31 1.534(12)
C29 H29 0.9800
C30 H30A 0.9600
C30 H30B 0.9600
C30 H30C 0.9600
C31 C32 1.503(13)
C31 H31A 0.9700
C31 H31B 0.9700
C32 C33 1.532(11)
C32 H32A 0.9700
C32 H32B 0.9700
C33 C34 1.569(12)
C33 H33 0.9800
C34 C37 1.526(11)
C34 C36 1.565(12)
C34 C35 1.567(13)
C35 H35A 0.9600
C35 H35B 0.9600
C35 H35C 0.9600
C36 H36A 0.9600
C36 H36B 0.9600
C36 H36C 0.9600
C37 C42 1.399(11)
C37 C38 1.413(11)
C38 C39 1.346(12)
C38 H38 0.9300
C39 C40 1.397(12)
C39 H39 0.9300
C40 C41 1.412(12)
C40 C46 1.413(12)
C41 C42 1.421(11)
C41 C43 1.424(12)
C42 H42 0.9300
C43 C44 1.385(12)
C43 H43 0.9300
C44 C45 1.368(14)
C44 H44 0.9300
C45 C46 1.337(14)
C45 H45 0.9300
C46 H46 0.9300
